data_7008160
loop_
_publ_author_name
'Baber, R. Angharad'
'Clarke, Matthew L.'
'Heslop, Katie M.'
'Marr, Andrew C.'
'Orpen, A. Guy'
'Pringle, Paul G.'
'Ward, Andrew'
'Zambrano-Williams, Damaris E'

_publ_section_title
;
 Phenylphosphatrioxa-adamantanes: bulky, robust, electron-poor ligands
 that give very efficient rhodium(I) hydroformylation catalysts.
;
_journal_issue 6
_journal_name_full 'Dalton transactions (Cambridge, England : 2003)'
_journal_page_first 1079
_journal_page_last 1085
_journal_paper_doi 10.1039/b418259f
_journal_year 2005
_chemical_formula_sum 'C33 H42 Cl Ir O7 P2'
_chemical_formula_weight 840.26
_chemical_name_systematic
;
?
;
_space_group_IT_number 2
_symmetry_cell_setting triclinic
_symmetry_space_group_name_Hall '-P 1'
_symmetry_space_group_name_H-M 'P -1'
_atom_sites_solution_hydrogens geom
_atom_sites_solution_primary direct
_atom_sites_solution_secondary difmap
_audit_creation_method SHELXL-97
_cell_angle_alpha 93.375(11)
_cell_angle_beta 102.595(12)
_cell_angle_gamma 100.232(11)
_cell_formula_units_Z 2
_cell_length_a 8.4760(11)
_cell_length_b 13.0531(14)
_cell_length_c 16.115(2)
_cell_measurement_temperature 173(2)
_cell_volume 1703.5(4)
_computing_cell_refinement 'SAINT (Bruker-AXS, 2001)'
_computing_data_collection 'SMART (Bruker-AXS, 2001)'
_computing_data_reduction 'SHELXTL (Bruker-AXS, 2001)'
_computing_molecular_graphics 'SHELXTL (Bruker-AXS, 2001)'
_computing_publication_material 'SHELXTL (Bruker-AXS, 2001)'
_computing_structure_refinement 'SHELXTL (Bruker-AXS, 2001)'
_computing_structure_solution 'SHELXTL (Bruker-AXS, 2001)'
_diffrn_ambient_temperature 173(2)
_diffrn_measured_fraction_theta_full 0.986
_diffrn_measured_fraction_theta_max 0.986
_diffrn_radiation_monochromator graphite
_diffrn_radiation_source 'fine-focus sealed tube'
_diffrn_radiation_type MoK\a
_diffrn_radiation_wavelength 0.71073
_diffrn_reflns_av_R_equivalents 0.0346
_diffrn_reflns_av_sigmaI/netI 0.0462
_diffrn_reflns_limit_h_max 11
_diffrn_reflns_limit_h_min -10
_diffrn_reflns_limit_k_max 16
_diffrn_reflns_limit_k_min -16
_diffrn_reflns_limit_l_max 20
_diffrn_reflns_limit_l_min -20
_diffrn_reflns_number 17848
_diffrn_reflns_theta_full 27.50
_diffrn_reflns_theta_max 27.50
_diffrn_reflns_theta_min 1.59
_exptl_absorpt_coefficient_mu 4.136
_exptl_absorpt_correction_T_max 0.746
_exptl_absorpt_correction_T_min 0.636
_exptl_absorpt_correction_type multi-scan
_exptl_absorpt_process_details 'SADABS (Sheldrick, 1996)'
_exptl_crystal_colour yellow
_exptl_crystal_density_diffrn 1.638
_exptl_crystal_density_method 'not measured'
_exptl_crystal_description plate
_exptl_crystal_F_000 840
_exptl_crystal_size_max 0.2
_exptl_crystal_size_mid 0.2
_exptl_crystal_size_min 0.05
_refine_diff_density_max 0.704
_refine_diff_density_min -0.636
_refine_diff_density_rms 0.105
_refine_ls_extinction_method none
_refine_ls_goodness_of_fit_ref 1.007
_refine_ls_hydrogen_treatment mixed
_refine_ls_matrix_type full
_refine_ls_number_parameters 405
_refine_ls_number_reflns 7703
_refine_ls_number_restraints 0
_refine_ls_restrained_S_all 1.007
_refine_ls_R_factor_all 0.0383
_refine_ls_R_factor_gt 0.0281
_refine_ls_shift/su_max 0.002
_refine_ls_shift/su_mean 0.000
_refine_ls_structure_factor_coef Fsqd
_refine_ls_weighting_details 'calc w=1/[\s^2^(Fo^2^)+(0.0280P)^2^+0.6059P] where P=(Fo^2^+2Fc^2^)/3'
_refine_ls_weighting_scheme calc
_refine_ls_wR_factor_gt 0.0602
_refine_ls_wR_factor_ref 0.0628
_reflns_number_gt 6617
_reflns_number_total 7703
_reflns_threshold_expression >2sigma(I)
_cod_data_source_file b418259f.txt
_cod_data_source_block rac-6a
_cod_original_sg_symbol_H-M P-1
_cod_database_code 7008160

loop_
_symmetry_equiv_pos_as_xyz
'x, y, z'
'-x, -y, -z'

loop_
_atom_site_label
_atom_site_type_symbol
_atom_site_fract_x
_atom_site_fract_y
_atom_site_fract_z
_atom_site_U_iso_or_equiv
_atom_site_adp_type
_atom_site_occupancy
_atom_site_symmetry_multiplicity
_atom_site_calc_flag
_atom_site_refinement_flags
_atom_site_disorder_assembly
_atom_site_disorder_group
Ir1 Ir -0.920665(18) 0.750378(11) -0.251827(9) 0.02103(5) Uani 1 1 d . . .
Cl1 Cl -0.87365(12) 0.76988(7) -0.10129(6) 0.0309(2) Uani 1 1 d . . .
P1 P -0.96574(11) 0.92041(7) -0.24576(6) 0.01988(19) Uani 1 1 d . . .
P2 P -0.86737(11) 0.58222(7) -0.23980(6) 0.02169(19) Uani 1 1 d . . .
O1 O -1.1981(3) 1.0374(2) -0.22714(16) 0.0283(6) Uani 1 1 d . . .
O2 O -1.3150(3) 1.0279(2) -0.37476(17) 0.0323(6) Uani 1 1 d . . .
O3 O -1.1246(3) 0.93018(19) -0.40834(15) 0.0249(5) Uani 1 1 d . . .
O4 O -0.8086(3) 0.54690(19) -0.39401(16) 0.0272(6) Uani 1 1 d . . .
O5 O -0.5879(3) 0.4603(2) -0.35064(18) 0.0325(6) Uani 1 1 d . . .
O6 O -0.6141(3) 0.47285(19) -0.20810(17) 0.0284(6) Uani 1 1 d . . .
O7 O -0.9801(4) 0.7313(2) -0.44173(18) 0.0493(8) Uani 1 1 d . . .
C1 C -0.8087(4) 1.0118(3) -0.1670(2) 0.0223(7) Uani 1 1 d . . .
C2 C -0.6452(5) 1.0027(3) -0.1633(3) 0.0321(9) Uani 1 1 d . . .
H2A H -0.6228 0.9493 -0.1992 0.039 Uiso 1 1 calc R . .
C3 C -0.5157(5) 1.0705(3) -0.1078(3) 0.0411(11) Uani 1 1 d . . .
H3A H -0.4051 1.0649 -0.1067 0.049 Uiso 1 1 calc R . .
C4 C -0.5484(5) 1.1462(3) -0.0543(3) 0.0374(10) Uani 1 1 d . . .
H4A H -0.4601 1.1920 -0.0154 0.045 Uiso 1 1 calc R . .
C5 C -0.7094(5) 1.1560(3) -0.0571(2) 0.0348(9) Uani 1 1 d . . .
H5A H -0.7307 1.2088 -0.0203 0.042 Uiso 1 1 calc R . .
C6 C -0.8395(5) 1.0896(3) -0.1127(2) 0.0305(9) Uani 1 1 d . . .
H6A H -0.9496 1.0968 -0.1141 0.037 Uiso 1 1 calc R . .
C7 C -0.8380(5) 0.9997(3) -0.3824(2) 0.0307(9) Uani 1 1 d . . .
H7A H -0.8584 1.0324 -0.4360 0.046 Uiso 1 1 calc R . .
H7B H -0.8163 0.9296 -0.3938 0.046 Uiso 1 1 calc R . .
H7C H -0.7424 1.0425 -0.3419 0.046 Uiso 1 1 calc R . .
C8 C -0.9873(4) 0.9916(3) -0.3449(2) 0.0227(8) Uani 1 1 d . . .
C9 C -1.0281(4) 1.0984(3) -0.3253(2) 0.0264(8) Uani 1 1 d . . .
H9A H -0.9425 1.1378 -0.2765 0.032 Uiso 1 1 calc R . .
H9B H -1.0275 1.1387 -0.3754 0.032 Uiso 1 1 calc R . .
C10 C -1.1956(5) 1.0876(3) -0.3037(3) 0.0300(9) Uani 1 1 d . . .
C11 C -1.2489(6) 1.1904(3) -0.2900(3) 0.0445(11) Uani 1 1 d . . .
H11A H -1.3596 1.1772 -0.2789 0.067 Uiso 1 1 calc R . .
H11B H -1.2504 1.2275 -0.3412 0.067 Uiso 1 1 calc R . .
H11C H -1.1714 1.2332 -0.2409 0.067 Uiso 1 1 calc R . .
C12 C -1.4079(5) 0.8740(3) -0.4702(3) 0.0382(10) Uani 1 1 d . . .
H12A H -1.4040 0.9196 -0.5162 0.057 Uiso 1 1 calc R . .
H12B H -1.5188 0.8618 -0.4594 0.057 Uiso 1 1 calc R . .
H12C H -1.3812 0.8069 -0.4872 0.057 Uiso 1 1 calc R . .
C13 C -1.2839(4) 0.9256(3) -0.3897(2) 0.0281(8) Uani 1 1 d . . .
C14 C -1.2973(4) 0.8691(3) -0.3111(2) 0.0265(8) Uani 1 1 d . . .
H14A H -1.2730 0.7983 -0.3193 0.032 Uiso 1 1 calc R . .
H14B H -1.4112 0.8613 -0.3032 0.032 Uiso 1 1 calc R . .
C15 C -1.1763(4) 0.9300(3) -0.2311(2) 0.0244(8) Uani 1 1 d . . .
C16 C -1.2114(5) 0.8886(3) -0.1493(2) 0.0309(9) Uani 1 1 d . . .
H16A H -1.3263 0.8893 -0.1481 0.046 Uiso 1 1 calc R . .
H16B H -1.1380 0.9331 -0.0998 0.046 Uiso 1 1 calc R . .
H16C H -1.1923 0.8168 -0.1472 0.046 Uiso 1 1 calc R . .
C17 C -0.9705(4) 0.5049(3) -0.1696(2) 0.0227(7) Uani 1 1 d . . .
C18 C -1.1328(5) 0.5157(3) -0.1712(2) 0.0299(9) Uani 1 1 d . . .
H18A H -1.1807 0.5641 -0.2055 0.036 Uiso 1 1 calc R . .
C19 C -1.2239(5) 0.4559(3) -0.1229(3) 0.0338(9) Uani 1 1 d . . .
H19A H -1.3347 0.4622 -0.1252 0.041 Uiso 1 1 calc R . .
C20 C -1.1532(5) 0.3869(3) -0.0711(2) 0.0335(9) Uani 1 1 d . . .
H20A H -1.2148 0.3469 -0.0373 0.040 Uiso 1 1 calc R . .
C21 C -0.9930(5) 0.3765(3) -0.0690(2) 0.0322(9) Uani 1 1 d . . .
H21A H -0.9448 0.3292 -0.0336 0.039 Uiso 1 1 calc R . .
C22 C -0.9027(5) 0.4341(3) -0.1177(2) 0.0300(9) Uani 1 1 d . . .
H22A H -0.7930 0.4257 -0.1160 0.036 Uiso 1 1 calc R . .
C23 C -1.0855(4) 0.4750(3) -0.3898(2) 0.0282(8) Uani 1 1 d . . .
H23A H -1.0994 0.4331 -0.4444 0.042 Uiso 1 1 calc R . .
H23B H -1.1172 0.5425 -0.4006 0.042 Uiso 1 1 calc R . .
H23C H -1.1555 0.4376 -0.3558 0.042 Uiso 1 1 calc R . .
C24 C -0.9055(4) 0.4933(3) -0.3409(2) 0.0234(8) Uani 1 1 d . . .
C25 C -0.8495(4) 0.3910(3) -0.3224(2) 0.0265(8) Uani 1 1 d . . .
H25A H -0.8821 0.3423 -0.3754 0.032 Uiso 1 1 calc R . .
H25B H -0.9044 0.3583 -0.2796 0.032 Uiso 1 1 calc R . .
C26 C -0.6637(5) 0.4095(3) -0.2890(3) 0.0302(9) Uani 1 1 d . . .
C27 C -0.5989(5) 0.3103(3) -0.2753(3) 0.0438(11) Uani 1 1 d . . .
H27A H -0.4787 0.3272 -0.2551 0.066 Uiso 1 1 calc R . .
H27B H -0.6286 0.2651 -0.3293 0.066 Uiso 1 1 calc R . .
H27C H -0.6472 0.2738 -0.2325 0.066 Uiso 1 1 calc R . .
C28 C -0.5600(5) 0.6016(3) -0.4349(3) 0.0416(11) Uani 1 1 d . . .
H28A H -0.6012 0.5521 -0.4864 0.062 Uiso 1 1 calc R . .
H28B H -0.4396 0.6117 -0.4180 0.062 Uiso 1 1 calc R . .
H28C H -0.5921 0.6688 -0.4467 0.062 Uiso 1 1 calc R . .
C29 C -0.6326(5) 0.5591(3) -0.3638(3) 0.0302(9) Uani 1 1 d . . .
C30 C -0.5708(5) 0.6289(3) -0.2797(2) 0.0300(9) Uani 1 1 d . . .
H30A H -0.4490 0.6410 -0.2632 0.036 Uiso 1 1 calc R . .
H30B H -0.6036 0.6975 -0.2870 0.036 Uiso 1 1 calc R . .
C31 C -0.6410(4) 0.5789(3) -0.2096(2) 0.0266(8) Uani 1 1 d . . .
C32 C -0.5556(5) 0.6345(3) -0.1208(2) 0.0337(9) Uani 1 1 d . . .
H32A H -0.4380 0.6321 -0.1090 0.051 Uiso 1 1 calc R . .
H32D H -0.6050 0.5994 -0.0778 0.051 Uiso 1 1 calc R . .
H32B H -0.5691 0.7076 -0.1186 0.051 Uiso 1 1 calc R . .
C33 C -0.9568(5) 0.7384(3) -0.3677(2) 0.0310(9) Uani 1 1 d . . .

loop_
_atom_site_aniso_label
_atom_site_aniso_U_11
_atom_site_aniso_U_22
_atom_site_aniso_U_33
_atom_site_aniso_U_23
_atom_site_aniso_U_13
_atom_site_aniso_U_12
Ir1 0.02787(8) 0.01726(7) 0.01910(7) 0.00232(5) 0.00418(5) 0.00885(5)
Cl1 0.0475(6) 0.0268(5) 0.0195(4) 0.0035(4) 0.0040(4) 0.0150(4)
P1 0.0238(5) 0.0171(4) 0.0202(4) 0.0035(3) 0.0052(4) 0.0072(4)
P2 0.0234(5) 0.0179(4) 0.0232(5) 0.0005(4) 0.0024(4) 0.0067(4)
O1 0.0303(14) 0.0227(14) 0.0349(15) 0.0026(11) 0.0094(12) 0.0106(11)
O2 0.0263(14) 0.0273(15) 0.0401(16) 0.0073(12) -0.0029(12) 0.0083(11)
O3 0.0241(13) 0.0247(13) 0.0233(13) 0.0035(10) 0.0013(10) 0.0030(11)
O4 0.0270(13) 0.0238(13) 0.0291(14) -0.0015(11) 0.0057(11) 0.0028(11)
O5 0.0298(14) 0.0271(15) 0.0421(16) -0.0043(12) 0.0130(12) 0.0062(12)
O6 0.0257(13) 0.0203(13) 0.0370(15) -0.0007(11) -0.0001(11) 0.0088(11)
O7 0.092(3) 0.0360(17) 0.0222(15) 0.0038(13) 0.0082(15) 0.0262(17)
C1 0.0267(19) 0.0177(17) 0.0218(17) 0.0030(14) 0.0028(14) 0.0054(14)
C2 0.033(2) 0.026(2) 0.036(2) -0.0042(17) 0.0028(17) 0.0094(17)
C3 0.029(2) 0.043(3) 0.046(3) -0.008(2) -0.0005(19) 0.0083(19)
C4 0.036(2) 0.036(2) 0.035(2) -0.0019(18) 0.0009(18) 0.0030(19)
C5 0.044(2) 0.032(2) 0.028(2) -0.0055(17) 0.0069(18) 0.0126(19)
C6 0.033(2) 0.030(2) 0.030(2) -0.0013(17) 0.0075(17) 0.0119(17)
C7 0.037(2) 0.030(2) 0.028(2) 0.0076(16) 0.0115(17) 0.0068(17)
C8 0.0257(18) 0.0206(18) 0.0198(17) 0.0047(14) 0.0032(14) 0.0006(15)
C9 0.031(2) 0.0134(17) 0.033(2) 0.0082(15) 0.0007(16) 0.0038(15)
C10 0.034(2) 0.0191(19) 0.039(2) 0.0075(16) 0.0060(17) 0.0111(16)
C11 0.046(3) 0.027(2) 0.063(3) 0.010(2) 0.005(2) 0.021(2)
C12 0.031(2) 0.040(2) 0.036(2) 0.0061(19) -0.0017(18) -0.0015(19)
C13 0.0255(19) 0.0239(19) 0.033(2) 0.0066(16) 0.0017(16) 0.0044(16)
C14 0.0208(18) 0.0243(19) 0.034(2) 0.0064(16) 0.0067(15) 0.0022(15)
C15 0.0289(19) 0.0183(18) 0.0298(19) 0.0043(15) 0.0107(16) 0.0092(15)
C16 0.031(2) 0.035(2) 0.032(2) 0.0089(17) 0.0153(17) 0.0068(17)
C17 0.0254(18) 0.0200(18) 0.0214(17) 0.0006(14) 0.0014(14) 0.0059(15)
C18 0.035(2) 0.031(2) 0.0268(19) 0.0069(16) 0.0043(16) 0.0161(17)
C19 0.028(2) 0.035(2) 0.038(2) 0.0039(18) 0.0065(17) 0.0066(18)
C20 0.037(2) 0.031(2) 0.031(2) 0.0076(17) 0.0052(17) 0.0036(18)
C21 0.039(2) 0.027(2) 0.031(2) 0.0113(17) 0.0048(17) 0.0105(17)
C22 0.028(2) 0.030(2) 0.034(2) 0.0059(17) 0.0047(16) 0.0108(17)
C23 0.0251(19) 0.030(2) 0.0270(19) 0.0014(16) 0.0007(15) 0.0060(16)
C24 0.0226(18) 0.0243(19) 0.0241(18) -0.0010(15) 0.0061(14) 0.0069(15)
C25 0.0268(19) 0.0191(18) 0.032(2) -0.0020(15) 0.0045(16) 0.0038(15)
C26 0.028(2) 0.0206(19) 0.042(2) -0.0048(17) 0.0061(17) 0.0079(16)
C27 0.039(2) 0.032(2) 0.060(3) -0.007(2) 0.004(2) 0.0196(19)
C28 0.037(2) 0.042(3) 0.046(3) -0.005(2) 0.017(2) 0.000(2)
C29 0.028(2) 0.027(2) 0.035(2) -0.0024(17) 0.0096(17) 0.0043(16)
C30 0.0231(19) 0.025(2) 0.040(2) -0.0036(17) 0.0064(17) 0.0042(16)
C31 0.0236(19) 0.0191(18) 0.035(2) -0.0037(16) 0.0003(16) 0.0084(15)
C32 0.030(2) 0.030(2) 0.035(2) -0.0080(17) -0.0027(17) 0.0052(17)
C33 0.047(2) 0.0204(19) 0.027(2) 0.0022(16) 0.0063(18) 0.0144(17)

loop_
_atom_type_symbol
_atom_type_description
_atom_type_scat_dispersion_real
_atom_type_scat_dispersion_imag
_atom_type_scat_source
C C 0.0033 0.0016 'International Tables Vol C Tables 4.2.6.8 and 6.1.1.4'
H H 0.0000 0.0000 'International Tables Vol C Tables 4.2.6.8 and 6.1.1.4'
O O 0.0106 0.0060 'International Tables Vol C Tables 4.2.6.8 and 6.1.1.4'
P P 0.1023 0.0942 'International Tables Vol C Tables 4.2.6.8 and 6.1.1.4'
Cl Cl 0.1484 0.1585 'International Tables Vol C Tables 4.2.6.8 and 6.1.1.4'
Ir Ir -1.4442 7.9887 'International Tables Vol C Tables 4.2.6.8 and 6.1.1.4'

loop_
_geom_angle_atom_site_label_1
_geom_angle_atom_site_label_2
_geom_angle_atom_site_label_3
_geom_angle
_geom_angle_site_symmetry_1
_geom_angle_site_symmetry_3
_geom_angle_publ_flag
C33 Ir1 P1 92.80(12) . . ?
C33 Ir1 P2 94.16(12) . . ?
P1 Ir1 P2 173.02(3) . . ?
C33 Ir1 Cl1 178.75(12) . . ?
P1 Ir1 Cl1 85.97(3) . . ?
P2 Ir1 Cl1 87.07(3) . . ?
C1 P1 C15 110.16(16) . . ?
C1 P1 C8 103.22(16) . . ?
C15 P1 C8 94.06(16) . . ?
C1 P1 Ir1 114.05(12) . . ?
C15 P1 Ir1 113.32(12) . . ?
C8 P1 Ir1 119.99(12) . . ?
C17 P2 C24 104.89(16) . . ?
C17 P2 C31 108.62(17) . . ?
C24 P2 C31 93.65(16) . . ?
C17 P2 Ir1 116.06(12) . . ?
C24 P2 Ir1 117.69(12) . . ?
C31 P2 Ir1 113.40(12) . . ?
C10 O1 C15 115.8(3) . . ?
C13 O2 C10 111.8(3) . . ?
C13 O3 C8 115.5(3) . . ?
C24 O4 C29 115.4(3) . . ?
C29 O5 C26 111.7(3) . . ?
C26 O6 C31 116.0(3) . . ?
C6 C1 C2 118.8(3) . . ?
C6 C1 P1 125.2(3) . . ?
C2 C1 P1 115.9(3) . . ?
C3 C2 C1 120.8(4) . . ?
C4 C3 C2 119.6(4) . . ?
C3 C4 C5 120.3(4) . . ?
C6 C5 C4 120.7(4) . . ?
C5 C6 C1 119.9(4) . . ?
O3 C8 C7 106.8(3) . . ?
O3 C8 C9 108.4(3) . . ?
C7 C8 C9 112.3(3) . . ?
O3 C8 P1 107.1(2) . . ?
C7 C8 P1 112.5(3) . . ?
C9 C8 P1 109.5(2) . . ?
C10 C9 C8 111.4(3) . . ?
O2 C10 O1 110.6(3) . . ?
O2 C10 C11 106.8(3) . . ?
O1 C10 C11 106.4(3) . . ?
O2 C10 C9 107.6(3) . . ?
O1 C10 C9 111.4(3) . . ?
C11 C10 C9 114.0(3) . . ?
O2 C13 O3 110.9(3) . . ?
O2 C13 C12 106.9(3) . . ?
O3 C13 C12 105.8(3) . . ?
O2 C13 C14 108.0(3) . . ?
O3 C13 C14 111.4(3) . . ?
C12 C13 C14 113.8(3) . . ?
C13 C14 C15 110.8(3) . . ?
O1 C15 C16 106.1(3) . . ?
O1 C15 C14 108.5(3) . . ?
C16 C15 C14 112.0(3) . . ?
O1 C15 P1 111.2(2) . . ?
C16 C15 P1 113.4(3) . . ?
C14 C15 P1 105.5(2) . . ?
C22 C17 C18 118.6(3) . . ?
C22 C17 P2 125.1(3) . . ?
C18 C17 P2 116.2(3) . . ?
C19 C18 C17 120.2(4) . . ?
C20 C19 C18 120.1(4) . . ?
C21 C20 C19 119.8(4) . . ?
C22 C21 C20 120.6(4) . . ?
C21 C22 C17 120.7(4) . . ?
O4 C24 C25 108.9(3) . . ?
O4 C24 C23 107.1(3) . . ?
C25 C24 C23 111.8(3) . . ?
O4 C24 P2 106.5(2) . . ?
C25 C24 P2 110.8(2) . . ?
C23 C24 P2 111.5(2) . . ?
C24 C25 C26 110.8(3) . . ?
O5 C26 O6 110.3(3) . . ?
O5 C26 C27 107.3(3) . . ?
O6 C26 C27 106.7(3) . . ?
O5 C26 C25 108.3(3) . . ?
O6 C26 C25 110.7(3) . . ?
C27 C26 C25 113.4(3) . . ?
O5 C29 O4 110.5(3) . . ?
O5 C29 C28 107.7(3) . . ?
O4 C29 C28 105.7(3) . . ?
O5 C29 C30 108.2(3) . . ?
O4 C29 C30 111.3(3) . . ?
C28 C29 C30 113.4(3) . . ?
C31 C30 C29 110.8(3) . . ?
O6 C31 C30 109.0(3) . . ?
O6 C31 C32 106.2(3) . . ?
C30 C31 C32 112.5(3) . . ?
O6 C31 P2 111.3(2) . . ?
C30 C31 P2 104.9(2) . . ?
C32 C31 P2 112.9(3) . . ?
O7 C33 Ir1 179.6(4) . . ?

loop_
_geom_bond_atom_site_label_1
_geom_bond_atom_site_label_2
_geom_bond_distance
_geom_bond_site_symmetry_2
_geom_bond_publ_flag
Ir1 C33 1.817(4) . ?
Ir1 P1 2.3181(9) . ?
Ir1 P2 2.3289(10) . ?
Ir1 Cl1 2.3617(9) . ?
P1 C1 1.824(3) . ?
P1 C15 1.875(4) . ?
P1 C8 1.886(4) . ?
P2 C17 1.821(4) . ?
P2 C24 1.877(4) . ?
P2 C31 1.882(4) . ?
O1 C10 1.433(5) . ?
O1 C15 1.446(4) . ?
O2 C13 1.424(5) . ?
O2 C10 1.432(5) . ?
O3 C13 1.438(4) . ?
O3 C8 1.448(4) . ?
O4 C24 1.439(4) . ?
O4 C29 1.441(4) . ?
O5 C29 1.422(5) . ?
O5 C26 1.430(5) . ?
O6 C26 1.438(4) . ?
O6 C31 1.444(4) . ?
O7 C33 1.162(5) . ?
C1 C6 1.398(5) . ?
C1 C2 1.401(5) . ?
C2 C3 1.386(5) . ?
C3 C4 1.378(6) . ?
C4 C5 1.384(6) . ?
C5 C6 1.382(5) . ?
C7 C8 1.507(5) . ?
C8 C9 1.527(5) . ?
C9 C10 1.518(5) . ?
C10 C11 1.509(5) . ?
C12 C13 1.514(5) . ?
C13 C14 1.518(5) . ?
C14 C15 1.536(5) . ?
C15 C16 1.522(5) . ?
C17 C22 1.397(5) . ?
C17 C18 1.402(5) . ?
C18 C19 1.390(6) . ?
C19 C20 1.389(6) . ?
C20 C21 1.382(6) . ?
C21 C22 1.377(5) . ?
C23 C24 1.526(5) . ?
C24 C25 1.518(5) . ?
C25 C26 1.520(5) . ?
C26 C27 1.504(5) . ?
C28 C29 1.504(6) . ?
C29 C30 1.521(5) . ?
C30 C31 1.516(6) . ?
C31 C32 1.529(5) . ?
